data_7030807
loop_
_publ_author_name
'Marler, B.'
'Wang, Y.'
'Song, J.'
'Gies, H.'

_publ_section_title
;
 Topotactic condensation of layer silicates with ferrierite-type layers
 forming porous tectosilicates.
;
_journal_issue 27
_journal_name_full 'Dalton transactions (Cambridge, England : 2003)'
_journal_page_first 10396
_journal_page_last 10416
_journal_paper_doi 10.1039/c4dt00262h
_journal_volume 43
_journal_year 2014
_chemical_formula_analytical '[Si16O35.2(OH)3.6](C4H12P)1.8'
_chemical_formula_moiety 'C7.2 H25.2 P1.8 O38.8 Si16'
_chemical_formula_sum 'C7.2 H25.2 N1.8 O38.8 Si16'
_chemical_formula_weight 1207.2
_chemical_name_common RUB-48
_chemical_name_systematic ' ?'
_space_group_IT_number 11
_symmetry_cell_setting monoclinic
_symmetry_space_group_name_Hall '-P 2yb'
_symmetry_space_group_name_H-M 'P 1 21/m 1'
_cell_angle_alpha 90.00000
_cell_angle_beta 99.33810
_cell_angle_gamma 90.00000
_cell_formula_units_Z 1
_cell_length_a 10.764(2)
_cell_length_b 14.001(2)
_cell_length_c 7.407(1)
_cell_measurement_temperature 298
_cell_volume 1101.5(3)
_computing_structure_refinement FULLPROF
_diffrn_ambient_temperature 298(2)
_diffrn_detector_type 'Braun PSD'
_diffrn_measurement_device_type 'Siemens D5000'
_diffrn_radiation_monochromator Ge(111)
_diffrn_radiation_type 'Cu K\a1'
_diffrn_radiation_wavelength 1.5406
_diffrn_source 'X-ray tube'
_diffrn_source_target Cu
_exptl_absorpt_correction_type none
_exptl_crystal_density_diffrn 1.820
_exptl_crystal_density_method 'not measured'
_pd_char_colour white
_pd_char_particle_morphology plates
_pd_instr_location ' ?'
_pd_meas_2theta_range_inc 0.007847
_pd_meas_2theta_range_max 90.22600
_pd_meas_2theta_range_min 3.04700
_pd_meas_number_of_points 11111
_pd_meas_scan_method step
_pd_proc_2theta_range_inc 0.007847
_pd_proc_2theta_range_max 90.2370
_pd_proc_2theta_range_min 3.0580
_pd_proc_info_excluded_regions 0
_pd_proc_ls_background_function 'background points'
_pd_proc_ls_pref_orient_corr '                                 'none''
_pd_proc_ls_profile_function pseudo-Voigt
_pd_proc_ls_prof_R_factor 3.4690
_pd_proc_ls_prof_wR_expected 3.3242
_pd_proc_ls_prof_wR_factor 4.6196
_pd_proc_wavelength 1.540600
_pd_spec_mounting '                        glass capillary'
_pd_spec_mount_mode transmission
_pd_spec_shape cylinder
_refine_ls_goodness_of_fit_all 1.39
_refine_ls_hydrogen_treatment none
_refine_ls_number_parameters 63
_refine_ls_number_reflns 1023
_refine_ls_number_restraints 79
_refine_ls_R_I_factor 5.1114
_refine_ls_shift/su_max 0.02
_cod_data_source_file c4dt00262h5.cif
_cod_data_source_block global
_cod_depositor_comments
;
The following automatic conversions were performed:

'_symmetry_cell_setting' value 'Monoclinic' changed to 'monoclinic'
according to
/usr/data/users/saulius/crontab/automatic-downloads/rss-feeds/RSC/lib/dictionaries/cif_core.dic
dictionary named 'cif_core.dic' version 2.4.2 from 2011-04-26.

Automatic conversion script
Id: cif_fix_values 2281 2013-09-26 08:29:07Z andrius 

 Adding full bibliography for 7030805--7030809.cif.
;
_cod_original_sg_symbol_H-M 'P 21/m'
_cod_database_code 7030807
_pd_proc_ls_prof_cr_factor 14.7491
_pd_proc_ls_prof_cwr_factor 14.4027
_pd_proc_ls_prof_cwr_expected 10.3640
_pd_proc_ls_prof_chi2 1.9312
_pd_proc_ls_prof_echi2 1.9312

loop_
_symmetry_equiv_pos_as_xyz
x,y,z
-x,y+1/2,-z
-x,-y,-z
x,-y+1/2,z

loop_
_atom_site_label
_atom_site_fract_x
_atom_site_fract_y
_atom_site_fract_z
_atom_site_U_iso_or_equiv
_atom_site_occupancy
_atom_site_adp_type
_atom_site_type_symbol
Si1 0.7987(4) 0.9505(3) 0.3140(7) 0.0189(4) 1.00000 Uiso Si
Si2 0.4577(6) 0.75000 0.5292(8) 0.0189(4) 1.00000 Uiso Si
Si3 0.6316(4) 0.0490(3) 0.9945(6) 0.0189(4) 1.00000 Uiso Si
Si4 0.4569(6) 0.75000 0.9402(8) 0.0189(4) 1.00000 Uiso Si
Si51 0.6337(6) 0.0479(5) 0.5712(9) 0.0189(4) 0.594(4) Uiso Si
Si52 0.7182(7) 0.0762(5) 0.6150(10) 0.0189(4) 0.406(4) Uiso Si
Si6 0.3378(6) 0.25000 0.7148(8) 0.0189(4) 1.00000 Uiso Si
O1 0.6159(8) 0.1565(4) 0.5496(14) 0.0463(11) 1.00000 Uiso O
O2 0.50000 0.50000 0.00000 0.0463(11) 1.00000 Uiso O
O3 0.7597(8) 0.8405(4) 0.2968(15) 0.0463(11) 1.00000 Uiso O
O4 0.6304(9) 0.1595(4) 0.0337(14) 0.0463(11) 1.00000 Uiso O
O5 0.6680(8) 0.0324(7) 0.7906(8) 0.0463(11) 1.00000 Uiso O
O6 0.9508(6) 0.9577(6) 0.3526(13) 0.0463(11) 1.00000 Uiso O
O7 0.5861(9) 0.75000 0.4511(14) 0.0463(11) 1.00000 Uiso O
O8 0.5816(9) 0.75000 0.0862(12) 0.0463(11) 1.00000 Uiso O
O9 0.5195(10) 0.75000 0.7498(9) 0.0463(11) 1.00000 Uiso O
O10 0.7377(8) -0.0081(6) 0.4850(11) 0.0463(11) 1.00000 Uiso O
O11 0.7413(9) -0.0012(6) 0.1271(10) 0.0463(11) 1.00000 Uiso O
O12 0.50000 0.50000 0.50000 0.0463(11) 0.594(8) Uiso O
P1 -0.0171(7) 0.75000 0.8552(10) 0.104(5) 0.905(7) Uiso P
C1 -0.1219(10) 0.6470(6) 0.8657(17) 0.104(5) 1.358(3) Uiso C
C2 0.1031(12) 0.75000 1.0565(15) 0.104(5) 1.358(7) Uiso C
C3 0.0845(14) 0.75000 0.6756(19) 0.104(5) 1.358(7) Uiso C
OH2 -0.1390(10) 0.1124(12) 0.688(2) 0.0463(11) 0.460(4) Uiso O

loop_
_atom_type_symbol
_atom_type_scat_Cromer_Mann_a1
_atom_type_scat_Cromer_Mann_b1
_atom_type_scat_Cromer_Mann_a2
_atom_type_scat_Cromer_Mann_b2
_atom_type_scat_Cromer_Mann_a3
_atom_type_scat_Cromer_Mann_b3
_atom_type_scat_Cromer_Mann_a4
_atom_type_scat_Cromer_Mann_b4
_atom_type_scat_Cromer_Mann_c
_atom_type_scat_dispersion_real
_atom_type_scat_dispersion_imag
_atom_type_scat_source
si 6.29150 2.43860 3.03530 32.33370 1.98910 0.67850 1.54100 81.69370 1.14070 0.24400 0.33000 International_Tables_for_Crystallography_Vol.C(1991)_Tables_6.1.1.4_and_6.1.1.5
o 3.04850 13.27710 2.28680 5.70110 1.54630 0.32390 0.86700 32.90890 0.25080 0.04700 0.03200 International_Tables_for_Crystallography_Vol.C(1991)_Tables_6.1.1.4_and_6.1.1.5
p 6.43450 1.90670 4.17910 27.15700 1.78000 0.52600 1.49080 68.16450 1.11490 0.28300 0.43400 International_Tables_for_Crystallography_Vol.C(1991)_Tables_6.1.1.4_and_6.1.1.5
c 2.31000 20.84390 1.02000 10.20750 1.58860 0.56870 0.86500 51.65120 0.21560 0.01700 0.00900 International_Tables_for_Crystallography_Vol.C(1991)_Tables_6.1.1.4_and_6.1.1.5

loop_
_geom_angle_atom_site_label_1
_geom_angle_atom_site_label_2
_geom_angle_atom_site_label_3
_geom_angle
_geom_angle_site_symmetry_1
_geom_angle_site_symmetry_3
O3 Si1 O6 108.6(7) 5_555 6_555
O3 Si1 O10 105.8(8) 5_555 7_565
O3 Si1 O11 106.5(8) 5_555 8_565
O6 Si1 O10 111.4(8) 6_555 7_565
O6 Si1 O11 111.7(8) 6_555 8_565
O10 Si1 O11 112.4(8) 7_565 8_565
O1 Si2 O1 110.7(6) 7_666 8_666
O1 Si2 O7 106.2(9) 7_666 9_555
O1 Si2 O9 117.2(8) 7_666 10_555
O1 Si2 O7 106.2(9) 8_666 9_555
O1 Si2 O9 117.2(8) 8_666 10_555
O7 Si2 O9 97.2(9) 9_555 10_555
O2 Si3 O4 112.8(5) 6_656 7_556
O2 Si3 O5 108.2(6) 6_656 8_555
O2 Si3 O11 112.0(7) 6_656 9_556
O4 Si3 O5 108.7(8) 7_556 8_555
O4 Si3 O11 110.6(8) 7_556 9_556
O5 Si3 O11 104.2(7) 8_555 9_556
O4 Si4 O4 104.0(6) 5_666 6_666
O4 Si4 O8 111.4(9) 5_666 7_556
O4 Si4 O9 115.4(9) 5_666 8_555
O4 Si4 O8 111.4(9) 6_666 7_556
O4 Si4 O9 115.4(9) 6_666 8_555
O8 Si4 O9 99.5(8) 7_556 8_555
O1 Si5 O5 103.9(8) 6_555 7_555
O1 Si5 O10 122.1(9) 6_555 8_555
O1 Si5 O12 106.9(6) 6_555 9_656
O1 Si5 OH2 77.7(7) 6_555 10_655
O5 Si5 O10 106.1(8) 7_555 8_555
O5 Si5 O12 108.7(5) 7_555 9_656
O5 Si5 OH2 70.5(7) 7_555 10_655
O10 Si5 O12 108.5(7) 8_555 9_656
O10 Si5 OH2 67.7(8) 8_555 10_655
O12 Si5 OH2 175.3(8) 9_656 10_655
O1 Si52 O5 102.0(8) 5_555 6_555
O1 Si52 O10 120.1(9) 5_555 7_555
O1 Si52 O12 69.3(5) 5_555 8_656
O1 Si52 OH2 116.8(10) 5_555 9_655
O5 Si52 O10 107.9(9) 6_555 7_555
O5 Si52 O12 72.8(5) 6_555 8_656
O5 Si52 OH2 105.9(11) 6_555 9_655
O10 Si52 O12 72.0(5) 7_555 8_656
O10 Si52 OH2 103.1(11) 7_555 9_655
O12 Si52 OH2 173.9(8) 8_656 9_655

loop_
_geom_bond_atom_site_label_1
_geom_bond_atom_site_label_2
_geom_bond_distance
_geom_bond_site_symmetry_2
Si1 Si3 3.059(6) 1_564
Si1 Si51 3.121(9) 1_565
Si1 Si52 3.073(9) 1_565
Si1 Si6 3.160(5) 2_656
Si1 O3 1.596(7) .
Si1 O6 1.619(8) .
Si1 O10 1.625(10) 1_565
Si1 O11 1.574(9) 1_565
Si2 Si4 3.046(9) .
Si2 Si51 3.048(7) 2_656
Si2 Si51 3.048(7) 3_666
Si2 Si52 3.161(8) 2_656
Si2 Si52 3.161(8) 3_666
Si2 Si6 3.066(9) 2_656
Si2 O1 1.591(7) 2_656
Si2 O1 1.591(7) 3_666
Si2 O7 1.583(12) .
Si2 O9 1.661(9) .
Si3 Si1 3.059(6) 1_546
Si3 Si3 3.161(6) 3_657
Si3 Si4 3.035(5) 2_647
Si3 Si51 3.139(8) .
Si3 Si52 3.125(9) .
Si3 O2 1.580(4) 2_646
Si3 O4 1.575(7) 1_556
Si3 O5 1.637(8) .
Si3 O11 1.574(9) 1_556
Si4 Si2 3.046(9) .
Si4 Si3 3.035(5) 2_657
Si4 Si3 3.035(5) 3_667
Si4 Si6 3.095(8) 2_657
Si4 O4 1.608(9) 2_656
Si4 O4 1.608(9) 3_666
Si4 O8 1.581(10) 1_556
Si4 O9 1.659(11) .
Si51 Si1 3.121(9) 1_545
Si51 Si2 3.048(7) 2_646
Si51 Si3 3.139(8) .
Si51 Si51 3.196(9) 3_656
Si51 Si52 0.997(10) .
Si51 O1 1.538(9) .
Si51 O5 1.622(9) .
Si51 O10 1.584(11) .
Si51 O12 1.598(6) 2_646
Si51 OH2 2.620(13) 1_655
Si52 Si1 3.073(9) 1_545
Si52 Si2 3.161(8) 2_646
Si52 Si3 3.125(9) .
Si52 Si51 0.997(10) .
Si52 O1 1.593(10) .
Si52 O5 1.609(11) .
Si52 O10 1.559(11) .
Si52 O12 2.594(7) 2_646
Si52 OH2 1.626(13) 1_655
Si6 Si1 3.160(5) 2_646
Si6 Si1 3.160(5) 3_666
Si6 Si2 3.066(9) 2_646
Si6 Si4 3.095(8) 2_647
Si6 O3 1.639(8) 2_646
Si6 O3 1.639(8) 3_666
Si6 O7 1.584(13) 2_646
Si6 O8 1.584(10) 2_646
O1 Si2 1.591(7) 2_646
O1 Si51 1.538(9) .
O1 Si52 1.593(10) .
O1 O1 2.618(8) 4_555
O1 O5 2.489(11) .
O1 O7 2.537(12) 2_646
O1 O9 2.776(11) 2_646
O1 O10 2.732(11) .
O1 O12 2.519(6) 2_646
O1 OH2 2.741(14) 1_655
O2 Si3 1.580(4) 2_656
O2 Si3 1.580(4) 4_554
O2 O4 2.628(7) 2_655
O2 O4 2.628(7) 4_555
O2 O5 2.606(8) 2_656
O2 O5 2.606(8) 4_554
O2 O11 2.615(9) 2_655
O2 O11 2.615(9) 4_555
O3 Si1 1.596(7) .
O3 Si6 1.639(8) 2_656
O3 O3 2.534(8) 4_565
O3 O6 2.611(10) .
O3 O7 2.664(13) .
O3 O8 2.597(11) .
O3 O10 2.569(12) 1_565
O3 O11 2.540(11) 1_565
O4 Si3 1.575(7) 1_554
O4 Si4 1.608(9) 2_646
O4 O2 2.628(7) 2_645
O4 O4 2.534(8) 4_555
O4 O5 2.609(12) 1_554
O4 O8 2.635(12) 2_645
O4 O9 2.761(13) 2_646
O4 O11 2.588(11) .
O5 Si3 1.637(8) .
O5 Si51 1.622(9) .
O5 Si52 1.609(11) .
O5 O1 2.489(11) .
O5 O2 2.606(8) 2_646
O5 O4 2.609(12) 1_556
O5 O10 2.561(11) .
O5 O11 2.533(9) 1_556
O5 O12 2.617(7) 2_646
O5 OH2 2.581(16) 1_655
O6 Si1 1.619(8) .
O6 O3 2.611(10) .
O6 O6 2.558(12) 3_776
O6 O10 2.680(12) 1_565
O6 O11 2.643(11) 1_565
O6 OH2 2.314(15) 3_666
O7 Si2 1.583(12) .
O7 Si6 1.584(13) 2_656
O7 O1 2.537(12) 2_656
O7 O1 2.537(12) 3_666
O7 O3 2.664(13) .
O7 O3 2.664(13) 4_565
O7 O8 2.695(14) .
O7 O9 2.434(13) .
O8 Si4 1.581(10) 1_554
O8 Si6 1.584(10) 2_656
O8 O3 2.597(11) .
O8 O3 2.597(11) 4_565
O8 O4 2.635(12) 2_655
O8 O4 2.635(12) 3_665
O8 O7 2.695(14) .
O8 O9 2.473(11) 1_554
O9 Si2 1.661(9) .
O9 Si4 1.659(11) .
O9 O1 2.776(11) 2_656
O9 O1 2.776(11) 3_666
O9 O4 2.761(13) 2_656
O9 O4 2.761(13) 3_666
O9 O7 2.434(13) .
O9 O8 2.473(11) 1_556
O10 Si1 1.625(10) 1_545
O10 Si51 1.584(11) .
O10 Si52 1.559(11) .
O10 O1 2.732(11) .
O10 O3 2.569(12) 1_545
O10 O5 2.561(11) .
O10 O6 2.680(12) 1_545
O10 O11 2.659(11) .
O10 O12 2.581(9) 2_646
O10 OH2 2.494(17) 1_655
O11 Si1 1.574(9) 1_545
O11 Si3 1.574(9) 1_554
O11 O2 2.615(9) 2_645
O11 O3 2.540(11) 1_545
O11 O4 2.588(11) .
O11 O5 2.533(9) 1_554
O11 O6 2.643(11) 1_545
O11 O10 2.659(11) .
O12 Si51 1.598(6) 2_656
O12 Si51 1.598(6) 4_555
O12 Si52 2.594(7) 2_656
O12 Si52 2.594(7) 4_555
O12 O1 2.519(6) 2_656
O12 O1 2.519(6) 4_555
O12 O5 2.617(7) 2_656
O12 O5 2.617(7) 4_555
O12 O10 2.581(9) 2_656
O12 O10 2.581(9) 4_555
P1 C1 1.840(11) .
P1 C1 1.840(11) 4_565
P1 C2 1.809(13) .
P1 C3 1.854(18) .
C1 P1 1.840(11) .
C1 C1 2.884(12) 4_565
C1 C2 2.972(14) .
C1 C3 3.164(18) .
C2 P1 1.809(13) .
C2 C1 2.972(14) .
C2 C1 2.972(14) 4_565
C2 C3 2.796(18) .
C2 OH2 2.684(17) 2_557
C2 OH2 2.684(17) 3_567
C3 P1 1.854(18) .
C3 C1 3.164(18) .
C3 C1 3.164(18) 4_565
C3 C2 2.796(18) .
OH2 Si51 2.620(13) 1_455
OH2 Si52 1.626(13) 1_455
OH2 O1 2.741(14) 1_455
OH2 O5 2.581(16) 1_455
OH2 O6 2.314(15) 3_666
OH2 O10 2.494(17) 1_455
OH2 C2 2.684(17) 2_547
